data_4121964
loop_
_publ_author_name
'Takeda, Youhei'
'Ikeda, Yuki'
'Kuroda, Akinobu'
'Tanaka, Shino'
'Minakata, Satoshi'

_publ_section_title
;
 Pd/NHC-Catalyzed Enantiospecific and Regioselective Suzuki-Miyaura
 Arylation of 2-Arylaziridines: Synthesis of Enantioenriched
 2-Arylphenethylamine Derivatives.
;
_journal_issue 24
_journal_name_full 'Journal of the American Chemical Society'
_journal_page_first 8544
_journal_page_last 8547
_journal_paper_doi 10.1021/ja5039616
_journal_volume 136
_journal_year 2014
_chemical_absolute_configuration ad
_chemical_formula_sum 'C22 H23 N O3 S'
_chemical_formula_weight 381.47
_chemical_name_systematic
; 
 ? 
;
_space_group_IT_number 19
_symmetry_cell_setting orthorhombic
_symmetry_Int_Tables_number 19
_symmetry_space_group_name_Hall 'P 2ac 2ab'
_symmetry_space_group_name_H-M 'P 21 21 21'
_atom_sites_solution_hydrogens geom
_atom_sites_solution_primary direct
_atom_sites_solution_secondary difmap
_audit_creation_method SHELXL-97
_cell_angle_alpha 90.00
_cell_angle_beta 90.00
_cell_angle_gamma 90.00
_cell_formula_units_Z 4
_cell_length_a 5.23610(10)
_cell_length_b 13.5746(3)
_cell_length_c 27.6919(5)
_cell_measurement_temperature 153(2)
_cell_volume 1968.28(7)
_computing_structure_refinement 'SHELXL-97 (Sheldrick, 1997)'
_computing_structure_solution 'SHELXS-97 (Sheldrick, 1990)'
_diffrn_ambient_temperature 153(2)
_diffrn_measured_fraction_theta_full 0.999
_diffrn_measured_fraction_theta_max 0.999
_diffrn_radiation_monochromator graphite
_diffrn_radiation_source 'fine-focus sealed tube'
_diffrn_radiation_type CuK\a
_diffrn_radiation_wavelength 1.54187
_diffrn_reflns_av_R_equivalents 0.0958
_diffrn_reflns_av_sigmaI/netI 0.0859
_diffrn_reflns_limit_h_max 6
_diffrn_reflns_limit_h_min -6
_diffrn_reflns_limit_k_max 16
_diffrn_reflns_limit_k_min -16
_diffrn_reflns_limit_l_max 33
_diffrn_reflns_limit_l_min -33
_diffrn_reflns_number 21534
_diffrn_reflns_theta_full 68.20
_diffrn_reflns_theta_max 68.20
_diffrn_reflns_theta_min 3.19
_exptl_absorpt_coefficient_mu 1.636
_exptl_absorpt_correction_T_max 0.8535
_exptl_absorpt_correction_T_min 0.8535
_exptl_absorpt_correction_type multi-scan
_exptl_crystal_density_diffrn 1.287
_exptl_crystal_density_method 'not measured'
_exptl_crystal_F_000 808
_exptl_crystal_size_max 0.10
_exptl_crystal_size_mid 0.10
_exptl_crystal_size_min 0.10
_refine_diff_density_max 0.290
_refine_diff_density_min -0.266
_refine_diff_density_rms 0.063
_refine_ls_abs_structure_details 'Flack H D (1983), Acta Cryst. A39, 876-881'
_refine_ls_abs_structure_Flack 0.08(4)
_refine_ls_extinction_method none
_refine_ls_goodness_of_fit_ref 1.088
_refine_ls_hydrogen_treatment constr
_refine_ls_matrix_type full
_refine_ls_number_parameters 244
_refine_ls_number_reflns 3615
_refine_ls_number_restraints 0
_refine_ls_restrained_S_all 1.088
_refine_ls_R_factor_all 0.1056
_refine_ls_R_factor_gt 0.0708
_refine_ls_shift/su_max 0.003
_refine_ls_shift/su_mean 0.000
_refine_ls_structure_factor_coef Fsqd
_refine_ls_weighting_details 'calc w=1/[\s^2^(Fo^2^)+(0.0204P)^2^+3.1680P] where P=(Fo^2^+2Fc^2^)/3'
_refine_ls_weighting_scheme calc
_refine_ls_wR_factor_gt 0.1162
_refine_ls_wR_factor_ref 0.1282
_reflns_number_gt 2706
_reflns_number_total 3615
_reflns_threshold_expression >2sigma(I)
_cod_data_source_file ja5039616_si_002.cif
_cod_data_source_block shelxl
_cod_depositor_comments
;
The following automatic conversions were performed:
'_atom_site_symetry_multiplicity' tag replaced with
'_atom_site_symmetry_multiplicity'.

Automatic conversion script
Id: cif_correct_tags 1440 2010-10-19 06:21:57Z saulius 

 Adding full bibliography for 4121964--4121965.cif.
;
_cod_database_code 4121964

loop_
_symmetry_equiv_pos_as_xyz
'x, y, z'
'x+1/2, -y+1/2, -z'
'-x, y+1/2, -z+1/2'
'-x+1/2, -y, z+1/2'

loop_
_atom_site_label
_atom_site_type_symbol
_atom_site_fract_x
_atom_site_fract_y
_atom_site_fract_z
_atom_site_U_iso_or_equiv
_atom_site_adp_type
_atom_site_occupancy
_atom_site_symmetry_multiplicity
_atom_site_calc_flag
_atom_site_refinement_flags
S1 S 0.6850(2) 0.43323(9) 0.22278(4) 0.0247(3) Uani 1 1 d .
O1 O 0.5889(6) 0.3440(2) 0.24339(12) 0.0351(9) Uani 1 1 d .
O2 O 0.9237(6) 0.4318(3) 0.19665(11) 0.0321(8) Uani 1 1 d .
O3 O 0.0363(6) 0.7213(2) 0.14923(12) 0.0290(8) Uani 1 1 d .
N1 N 0.4702(7) 0.4727(3) 0.18575(13) 0.0242(9) Uani 1 1 d .
H1A H 0.3331 0.4370 0.1801 0.029 Uiso 1 1 calc R
C1 C 0.5035(8) 0.5683(4) 0.16145(15) 0.0257(10) Uani 1 1 d .
H1 H 0.6871 0.5788 0.1546 0.031 Uiso 1 1 calc R
H2 H 0.4461 0.6216 0.1833 0.031 Uiso 1 1 calc R
C2 C 0.3522(8) 0.5744(3) 0.11390(15) 0.0224(10) Uani 1 1 d .
H3 H 0.1691 0.5616 0.1220 0.027 Uiso 1 1 calc R
C3 C 0.3680(9) 0.6795(3) 0.09524(16) 0.0235(11) Uani 1 1 d .
C4 C 0.2021(9) 0.7521(3) 0.11372(16) 0.0257(10) Uani 1 1 d .
C5 C 0.2101(11) 0.8487(3) 0.09626(18) 0.0342(12) Uani 1 1 d .
H4 H 0.0959 0.8972 0.1083 0.041 Uiso 1 1 calc R
C6 C 0.3870(10) 0.8723(4) 0.06115(18) 0.0357(14) Uani 1 1 d .
H5 H 0.3906 0.9374 0.0486 0.043 Uiso 1 1 calc R
C7 C 0.5592(10) 0.8035(4) 0.04383(18) 0.0340(12) Uani 1 1 d .
H6 H 0.6856 0.8216 0.0209 0.041 Uiso 1 1 calc R
C8 C 0.5429(9) 0.7078(4) 0.06070(16) 0.0271(11) Uani 1 1 d .
H7 H 0.6565 0.6598 0.0480 0.033 Uiso 1 1 calc R
C9 C -0.1272(9) 0.7950(4) 0.17069(17) 0.0328(13) Uani 1 1 d .
H8 H -0.2112 0.7674 0.1993 0.039 Uiso 1 1 calc R
H9 H -0.2568 0.8154 0.1472 0.039 Uiso 1 1 calc R
H10 H -0.0245 0.8522 0.1802 0.039 Uiso 1 1 calc R
C10 C 0.4294(9) 0.4985(3) 0.07579(17) 0.0272(11) Uani 1 1 d .
C11 C 0.6479(9) 0.4424(4) 0.07869(17) 0.0334(12) Uani 1 1 d .
H11 H 0.7588 0.4488 0.1057 0.040 Uiso 1 1 calc R
C12 C 0.7056(12) 0.3761(4) 0.0417(2) 0.0428(14) Uani 1 1 d .
H12 H 0.8553 0.3368 0.0440 0.051 Uiso 1 1 calc R
C13 C 0.5514(11) 0.3665(4) 0.0022(2) 0.0430(15) Uani 1 1 d .
H13 H 0.5922 0.3208 -0.0226 0.052 Uiso 1 1 calc R
C14 C 0.3360(11) 0.4239(4) -0.00097(18) 0.0416(13) Uani 1 1 d .
H14 H 0.2282 0.4187 -0.0284 0.050 Uiso 1 1 calc R
C15 C 0.2753(10) 0.4893(4) 0.03551(17) 0.0336(13) Uani 1 1 d .
H15 H 0.1255 0.5285 0.0329 0.040 Uiso 1 1 calc R
C16 C 0.7172(9) 0.5231(3) 0.26794(15) 0.0253(11) Uani 1 1 d .
C17 C 0.9006(10) 0.5971(3) 0.26385(19) 0.0356(14) Uani 1 1 d .
H16 H 1.0119 0.5985 0.2368 0.043 Uiso 1 1 calc R
C18 C 0.9201(12) 0.6682(4) 0.29916(19) 0.0423(15) Uani 1 1 d .
H17 H 1.0470 0.7179 0.2964 0.051 Uiso 1 1 calc R
C19 C 0.7573(12) 0.6685(4) 0.33881(19) 0.0432(16) Uani 1 1 d .
C20 C 0.5753(13) 0.5946(4) 0.3424(2) 0.0513(17) Uani 1 1 d .
H18 H 0.4616 0.5939 0.3691 0.062 Uiso 1 1 calc R
C21 C 0.5574(11) 0.5218(4) 0.30758(18) 0.0409(14) Uani 1 1 d .
H19 H 0.4347 0.4707 0.3110 0.049 Uiso 1 1 calc R
C22 C 0.7754(16) 0.7484(4) 0.3763(2) 0.073(2) Uani 1 1 d .
H20 H 0.7116 0.7235 0.4072 0.088 Uiso 1 1 calc R
H21 H 0.6724 0.8050 0.3662 0.088 Uiso 1 1 calc R
H22 H 0.9540 0.7687 0.3799 0.088 Uiso 1 1 calc R

loop_
_atom_site_aniso_label
_atom_site_aniso_U_11
_atom_site_aniso_U_22
_atom_site_aniso_U_33
_atom_site_aniso_U_23
_atom_site_aniso_U_13
_atom_site_aniso_U_12
S1 0.0182(5) 0.0249(6) 0.0311(6) 0.0015(6) -0.0014(6) -0.0010(6)
O1 0.030(2) 0.0265(18) 0.049(2) 0.0095(16) -0.0070(17) -0.0029(16)
O2 0.0177(16) 0.0354(19) 0.043(2) -0.0023(18) 0.0028(15) 0.0020(18)
O3 0.0246(18) 0.0241(18) 0.038(2) -0.0025(16) 0.0106(16) 0.0030(14)
N1 0.021(2) 0.025(2) 0.027(2) 0.0001(18) -0.0047(17) -0.0027(17)
C1 0.022(2) 0.025(2) 0.030(3) 0.003(2) 0.000(2) 0.000(2)
C2 0.015(2) 0.026(2) 0.026(2) 0.000(2) 0.0014(19) 0.001(2)
C3 0.027(3) 0.023(2) 0.021(3) -0.001(2) -0.002(2) 0.005(2)
C4 0.020(2) 0.027(2) 0.029(3) -0.001(2) 0.000(2) -0.001(2)
C5 0.032(3) 0.023(3) 0.047(3) -0.004(2) 0.001(3) 0.007(2)
C6 0.044(4) 0.030(3) 0.033(3) 0.008(2) -0.005(3) -0.002(3)
C7 0.039(3) 0.034(3) 0.029(3) 0.005(2) 0.003(3) -0.001(3)
C8 0.026(3) 0.030(3) 0.025(3) -0.001(2) 0.005(2) 0.005(2)
C9 0.028(3) 0.034(3) 0.036(3) -0.012(2) 0.007(2) 0.004(2)
C10 0.025(3) 0.030(3) 0.027(3) -0.003(2) 0.009(2) -0.005(2)
C11 0.028(3) 0.037(3) 0.035(3) -0.006(2) 0.003(2) 0.005(3)
C12 0.039(3) 0.042(3) 0.047(4) -0.006(3) 0.013(3) 0.007(3)
C13 0.040(3) 0.048(4) 0.041(3) -0.020(3) 0.010(3) 0.000(3)
C14 0.045(3) 0.052(3) 0.028(3) -0.015(3) -0.001(3) 0.000(3)
C15 0.035(3) 0.031(3) 0.035(3) -0.003(2) -0.008(2) 0.004(2)
C16 0.026(3) 0.027(2) 0.023(3) 0.001(2) 0.000(2) -0.002(2)
C17 0.031(3) 0.029(3) 0.046(4) -0.002(2) 0.007(2) -0.007(2)
C18 0.054(4) 0.028(3) 0.045(3) 0.002(3) -0.010(3) -0.004(3)
C19 0.072(5) 0.028(3) 0.029(3) 0.004(2) -0.011(3) 0.005(3)
C20 0.073(4) 0.047(4) 0.034(4) -0.001(3) 0.014(3) 0.006(3)
C21 0.045(3) 0.044(3) 0.034(3) 0.001(3) 0.005(3) -0.015(3)
C22 0.140(8) 0.041(3) 0.038(4) -0.003(3) -0.013(4) 0.002(5)

loop_
_atom_type_symbol
_atom_type_description
_atom_type_scat_dispersion_real
_atom_type_scat_dispersion_imag
_atom_type_scat_source
C C 0.0181 0.0091 'International Tables Vol C Tables 4.2.6.8 and 6.1.1.4'
H H 0.0000 0.0000 'International Tables Vol C Tables 4.2.6.8 and 6.1.1.4'
O O 0.0492 0.0322 'International Tables Vol C Tables 4.2.6.8 and 6.1.1.4'
N N 0.0311 0.0180 'International Tables Vol C Tables 4.2.6.8 and 6.1.1.4'
S S 0.3331 0.5567 'International Tables Vol C Tables 4.2.6.8 and 6.1.1.4'

loop_
_geom_angle_atom_site_label_1
_geom_angle_atom_site_label_2
_geom_angle_atom_site_label_3
_geom_angle
O1 S1 O2 119.5(2)
O1 S1 N1 106.8(2)
O2 S1 N1 106.82(19)
O1 S1 C16 109.8(2)
O2 S1 C16 106.5(2)
N1 S1 C16 106.8(2)
C4 O3 C9 117.2(3)
C1 N1 S1 120.0(3)
C1 N1 H1A 120.0
S1 N1 H1A 120.0
N1 C1 C2 112.1(4)
N1 C1 H1 109.2
C2 C1 H1 109.2
N1 C1 H2 109.2
C2 C1 H2 109.2
H1 C1 H2 107.9
C3 C2 C10 112.5(4)
C3 C2 C1 108.2(4)
C10 C2 C1 114.7(4)
C3 C2 H3 107.0
C10 C2 H3 107.0
C1 C2 H3 107.0
C8 C3 C4 117.8(4)
C8 C3 C2 122.2(4)
C4 C3 C2 120.0(4)
O3 C4 C5 123.4(4)
O3 C4 C3 115.8(4)
C5 C4 C3 120.8(5)
C6 C5 C4 118.8(5)
C6 C5 H4 120.6
C4 C5 H4 120.6
C5 C6 C7 121.6(5)
C5 C6 H5 119.2
C7 C6 H5 119.2
C8 C7 C6 118.5(5)
C8 C7 H6 120.8
C6 C7 H6 120.8
C3 C8 C7 122.5(5)
C3 C8 H7 118.8
C7 C8 H7 118.8
O3 C9 H8 109.5
O3 C9 H9 109.5
H8 C9 H9 109.5
O3 C9 H10 109.5
H8 C9 H10 109.5
H9 C9 H10 109.5
C11 C10 C15 118.8(4)
C11 C10 C2 123.5(4)
C15 C10 C2 117.6(4)
C10 C11 C12 119.6(5)
C10 C11 H11 120.2
C12 C11 H11 120.2
C13 C12 C11 121.4(6)
C13 C12 H12 119.3
C11 C12 H12 119.3
C12 C13 C14 118.9(5)
C12 C13 H13 120.6
C14 C13 H13 120.6
C13 C14 C15 120.4(5)
C13 C14 H14 119.8
C15 C14 H14 119.8
C10 C15 C14 120.9(5)
C10 C15 H15 119.5
C14 C15 H15 119.5
C21 C16 C17 119.4(4)
C21 C16 S1 119.9(4)
C17 C16 S1 120.6(4)
C18 C17 C16 119.9(5)
C18 C17 H16 120.1
C16 C17 H16 120.1
C17 C18 C19 121.2(5)
C17 C18 H17 119.4
C19 C18 H17 119.4
C20 C19 C18 118.4(5)
C20 C19 C22 121.0(6)
C18 C19 C22 120.6(6)
C21 C20 C19 120.9(5)
C21 C20 H18 119.6
C19 C20 H18 119.6
C20 C21 C16 120.2(5)
C20 C21 H19 119.9
C16 C21 H19 119.9
C19 C22 H20 109.5
C19 C22 H21 109.5
H20 C22 H21 109.5
C19 C22 H22 109.5
H20 C22 H22 109.5
H21 C22 H22 109.5

loop_
_geom_bond_atom_site_label_1
_geom_bond_atom_site_label_2
_geom_bond_distance
S1 O1 1.431(3)
S1 O2 1.445(3)
S1 N1 1.613(4)
S1 C16 1.755(4)
O3 C4 1.377(5)
O3 C9 1.445(5)
N1 C1 1.473(5)
N1 H1A 0.8800
C1 C2 1.539(6)
C1 H1 0.9900
C1 H2 0.9900
C2 C3 1.520(6)
C2 C10 1.529(6)
C2 H3 1.0000
C3 C8 1.379(6)
C3 C4 1.410(6)
C4 C5 1.398(6)
C5 C6 1.381(7)
C5 H4 0.9500
C6 C7 1.384(7)
C6 H5 0.9500
C7 C8 1.383(6)
C7 H6 0.9500
C8 H7 0.9500
C9 H8 0.9800
C9 H9 0.9800
C9 H10 0.9800
C10 C11 1.377(6)
C10 C15 1.382(6)
C11 C12 1.397(7)
C11 H11 0.9500
C12 C13 1.365(8)
C12 H12 0.9500
C13 C14 1.374(7)
C13 H13 0.9500
C14 C15 1.382(6)
C14 H14 0.9500
C15 H15 0.9500
C16 C21 1.380(7)
C16 C17 1.394(6)
C17 C18 1.378(7)
C17 H16 0.9500
C18 C19 1.390(7)
C18 H17 0.9500
C19 C20 1.388(8)
C19 C22 1.503(7)
C20 C21 1.384(7)
C20 H18 0.9500
C21 H19 0.9500
C22 H20 0.9800
C22 H21 0.9800
C22 H22 0.9800

loop_
_geom_torsion_atom_site_label_1
_geom_torsion_atom_site_label_2
_geom_torsion_atom_site_label_3
_geom_torsion_atom_site_label_4
_geom_torsion
O1 S1 N1 C1 175.1(3)
O2 S1 N1 C1 -56.0(4)
C16 S1 N1 C1 57.6(4)
S1 N1 C1 C2 155.9(3)
N1 C1 C2 C3 172.2(4)
N1 C1 C2 C10 -61.2(5)
C10 C2 C3 C8 -30.8(6)
C1 C2 C3 C8 97.1(5)
C10 C2 C3 C4 150.0(4)
C1 C2 C3 C4 -82.2(5)
C9 O3 C4 C5 -3.1(7)
C9 O3 C4 C3 176.9(4)
C8 C3 C4 O3 -178.0(4)
C2 C3 C4 O3 1.4(6)
C8 C3 C4 C5 2.1(7)
C2 C3 C4 C5 -178.6(4)
O3 C4 C5 C6 178.8(4)
C3 C4 C5 C6 -1.2(8)
C4 C5 C6 C7 -1.5(8)
C5 C6 C7 C8 3.3(8)
C4 C3 C8 C7 -0.3(7)
C2 C3 C8 C7 -179.6(4)
C6 C7 C8 C3 -2.3(8)
C3 C2 C10 C11 111.5(5)
C1 C2 C10 C11 -12.9(6)
C3 C2 C10 C15 -65.8(5)
C1 C2 C10 C15 169.8(4)
C15 C10 C11 C12 -1.6(7)
C2 C10 C11 C12 -178.8(5)
C10 C11 C12 C13 0.9(8)
C11 C12 C13 C14 0.4(8)
C12 C13 C14 C15 -0.9(8)
C11 C10 C15 C14 1.1(8)
C2 C10 C15 C14 178.5(4)
C13 C14 C15 C10 0.2(8)
O1 S1 C16 C21 -29.4(5)
O2 S1 C16 C21 -160.1(4)
N1 S1 C16 C21 86.0(4)
O1 S1 C16 C17 151.6(4)
O2 S1 C16 C17 20.9(4)
N1 S1 C16 C17 -92.9(4)
C21 C16 C17 C18 -0.3(7)
S1 C16 C17 C18 178.7(4)
C16 C17 C18 C19 -0.8(8)
C17 C18 C19 C20 0.7(8)
C17 C18 C19 C22 -178.1(5)
C18 C19 C20 C21 0.5(9)
C22 C19 C20 C21 179.3(5)
C19 C20 C21 C16 -1.6(9)
C17 C16 C21 C20 1.5(8)
S1 C16 C21 C20 -177.5(4)
